data_7121975
loop_
_publ_author_name
'Bawari, Deependra'
'Negi, Chandrakala'
'Jaiswal, Kuldeep'
'Prashanth, Billa'
'Choudhury, Angshuman Roy'
'Singh, Sanjay'

_publ_section_title
;
 Group 13 element containing conformationally rigid &quot;N-E-N&quot;
 heteroatomic bridged [3.3](2,6)pyridinophanes (E = B, Al).
;
_journal_issue 64
_journal_name_full 'Chemical communications (Cambridge, England)'
_journal_page_first 8857
_journal_page_last 8860
_journal_paper_doi 10.1039/c8cc05154b
_journal_volume 54
_journal_year 2018
_chemical_formula_moiety 'C12 H24 Al N3 Si2'
_chemical_formula_sum 'C12 H24 Al N3 Si2'
_chemical_formula_weight 293.50
_space_group_crystal_system monoclinic
_space_group_IT_number 14
_space_group_name_Hall '-P 2ybc'
_space_group_name_H-M_alt 'P 1 21/c 1'
_symmetry_space_group_name_Hall '-P 2ybc'
_symmetry_space_group_name_H-M 'P 1 21/c 1'
_atom_sites_solution_hydrogens geom
_atom_sites_solution_primary dual
_audit_creation_date 2017-09-05
_audit_creation_method
;
Olex2 1.2
(compiled 2017.08.10 svn.r3458 for OlexSys, GUI svn.r5381)
;
_audit_update_record
;
2017-12-21 deposited with the CCDC.
2018-07-13 downloaded from the CCDC.
;
_cell_angle_alpha 90
_cell_angle_beta 116.275(14)
_cell_angle_gamma 90
_cell_formula_units_Z 4
_cell_length_a 11.6602(13)
_cell_length_b 12.6412(10)
_cell_length_c 12.9228(15)
_cell_measurement_reflns_used 6342
_cell_measurement_temperature 100.0(2)
_cell_measurement_theta_max 30.4590
_cell_measurement_theta_min 2.3060
_cell_volume 1708.0(4)
_computing_cell_refinement 'CrysAlisPro 1.171.39.7f (Rigaku OD, 2015)'
_computing_data_collection 'CrysAlisPro 1.171.39.7f (Rigaku OD, 2015)'
_computing_data_reduction 'CrysAlisPro 1.171.39.7f (Rigaku OD, 2015)'
_computing_molecular_graphics 'Olex2 (Dolomanov et al., 2009)'
_computing_publication_material 'Olex2 (Dolomanov et al., 2009)'
_computing_structure_refinement 'XL (Sheldrick, 2008)'
_computing_structure_solution 'XT (Sheldrick, 2015)'
_diffrn_ambient_temperature 100.0(2)
_diffrn_detector 'CCD plate'
_diffrn_measured_fraction_theta_full 0.996
_diffrn_measured_fraction_theta_max 0.960
_diffrn_measurement_details
;
List of Runs (angles in degrees, time in seconds):

  # Type    Start    End  Width  t~exp~   \w     \q     \k     \f   Frames
#--------------------------------------------------------------------------
  1  \w    -69.00 119.70   0.30   10.00    --   29.89  54.00 240.00  629
  2  \w    -69.00 119.70   0.30   10.00    --   29.89  54.00   0.00  629
  3  \w    -69.00 119.70   0.30   10.00    --   29.89  54.00 120.00  629
;
_diffrn_measurement_device 'abstract diffractometer'
_diffrn_measurement_device_type 'XtaLab mini (ROD)'
_diffrn_measurement_method '\w scans'
_diffrn_orient_matrix_type 'CrysAlisPro convention (1999,Acta A55,543-557)'
_diffrn_orient_matrix_UB_11 -0.0246107000
_diffrn_orient_matrix_UB_12 -0.0305653000
_diffrn_orient_matrix_UB_13 -0.0513544000
_diffrn_orient_matrix_UB_21 -0.0584082000
_diffrn_orient_matrix_UB_22 0.0283898000
_diffrn_orient_matrix_UB_23 -0.0207602000
_diffrn_orient_matrix_UB_31 0.0242113000
_diffrn_orient_matrix_UB_32 0.0375151000
_diffrn_orient_matrix_UB_33 -0.0261526000
_diffrn_radiation_monochromator graphite
_diffrn_radiation_probe x-ray
_diffrn_radiation_type MoK\a
_diffrn_radiation_wavelength 0.71073
_diffrn_reflns_av_R_equivalents 0.0861
_diffrn_reflns_av_unetI/netI 0.0746
_diffrn_reflns_Laue_measured_fraction_full 0.996
_diffrn_reflns_Laue_measured_fraction_max 0.960
_diffrn_reflns_limit_h_max 17
_diffrn_reflns_limit_h_min -17
_diffrn_reflns_limit_k_max 19
_diffrn_reflns_limit_k_min -19
_diffrn_reflns_limit_l_max 19
_diffrn_reflns_limit_l_min -19
_diffrn_reflns_number 24025
_diffrn_reflns_point_group_measured_fraction_full 0.996
_diffrn_reflns_point_group_measured_fraction_max 0.960
_diffrn_reflns_theta_full 25.000
_diffrn_reflns_theta_max 32.900
_diffrn_reflns_theta_min 1.948
_diffrn_source 'fine-focus sealed X-ray tube'
_diffrn_source_type 'Enhance (Mo) X-ray Source'
_exptl_absorpt_coefficient_mu 0.248
_exptl_absorpt_correction_T_max 1.00000
_exptl_absorpt_correction_T_min 0.29922
_exptl_absorpt_correction_type multi-scan
_exptl_absorpt_process_details
'CrysAlisPro 1.171.39.7f (Rigaku Oxford Diffraction, 2015) Empirical absorption correction using spherical harmonics, implemented in SCALE3 ABSPACK scaling algorithm.'
_exptl_crystal_colour 'clear light colourless'
_exptl_crystal_colour_lustre clear
_exptl_crystal_colour_modifier light
_exptl_crystal_colour_primary colourless
_exptl_crystal_density_diffrn 1.141
_exptl_crystal_description block
_exptl_crystal_F_000 632
_exptl_crystal_size_max 0.3
_exptl_crystal_size_mid 0.25
_exptl_crystal_size_min 0.2
_refine_diff_density_max 1.152
_refine_diff_density_min -0.988
_refine_diff_density_rms 0.148
_refine_ls_extinction_method none
_refine_ls_goodness_of_fit_ref 1.081
_refine_ls_hydrogen_treatment constr
_refine_ls_matrix_type full
_refine_ls_number_parameters 170
_refine_ls_number_reflns 6131
_refine_ls_number_restraints 0
_refine_ls_restrained_S_all 1.081
_refine_ls_R_factor_all 0.1129
_refine_ls_R_factor_gt 0.0814
_refine_ls_shift/su_max 0.000
_refine_ls_shift/su_mean 0.000
_refine_ls_structure_factor_coef Fsqd
_refine_ls_weighting_details 'w=1/[\s^2^(Fo^2^)+(0.1280P)^2^+1.0104P] where P=(Fo^2^+2Fc^2^)/3'
_refine_ls_weighting_scheme calc
_refine_ls_wR_factor_gt 0.2115
_refine_ls_wR_factor_ref 0.2436
_reflns_Friedel_coverage 0.000
_reflns_number_gt 4262
_reflns_number_total 6131
_reflns_threshold_expression 'I > 2\s(I)'
_cod_data_source_file c8cc05154b2.cif
_cod_data_source_block 3anti
_cod_depositor_comments 'Adding full bibliography for 7121972--7121976.cif.'
_cod_database_code 7121975
_shelx_shelxl_version_number 2014/7
_chemical_oxdiff_formula 'C24 H48 Al1 N6 Si4'
_shelx_space_group_comment
;
The symmetry employed for this shelxl refinement is uniquely defined
by the following loop, which should always be used as a source of
symmetry information in preference to the above space-group names.
They are only intended as comments.
;
_reflns_odcompleteness_completeness 96.04
_reflns_odcompleteness_iscentric 1
_reflns_odcompleteness_theta 32.83
_olex2_refinement_description
;
1. Fixed Uiso
 At 1.2 times of:
  All C(H) groups
 At 1.5 times of:
  All C(H,H,H) groups
2.a Aromatic/amide H refined with riding coordinates:
 C4(H4), C3(H3), C2(H2)
2.b Idealised Me refined as rotating group:
 C9(H9A,H9B,H9C), C7(H7A,H7B,H7C), C8(H8A,H8B,H8C), C10(H10A,H10B,H10C),
 C6(H6A,H6B,H6C), C11(H11A,H11B,H11C), C12(H12A,H12B,H12C)
;
_olex2_submission_special_instructions 'No special instructions were received'
_oxdiff_exptl_absorpt_empirical_details
;
Empirical correction (ABSPACK) includes:
- Absorption correction using spherical harmonics
- Frame scaling
- Detector area scaling
;
_oxdiff_exptl_absorpt_empirical_full_max 2.903
_oxdiff_exptl_absorpt_empirical_full_min 0.617

loop_
_space_group_symop_operation_xyz
'x, y, z'
'-x, y+1/2, -z+1/2'
'-x, -y, -z'
'x, -y-1/2, z-1/2'

loop_
_atom_site_label
_atom_site_type_symbol
_atom_site_fract_x
_atom_site_fract_y
_atom_site_fract_z
_atom_site_U_iso_or_equiv
_atom_site_adp_type
_atom_site_occupancy
_atom_site_site_symmetry_order
_atom_site_calc_flag
_atom_site_refinement_flags_posn
Si2 Si 0.95787(6) 0.60240(6) 0.71340(6) 0.02401(19) Uani 1 1 d .
Si1 Si 0.43465(6) 0.21418(5) 0.51476(6) 0.02260(18) Uani 1 1 d .
Al1 Al 0.34090(7) 0.46021(6) 0.48903(6) 0.01983(19) Uani 1 1 d .
N2 N 0.63294(19) 0.45634(16) 0.62569(17) 0.0198(4) Uani 1 1 d .
N3 N 0.80061(19) 0.56035(16) 0.65752(17) 0.0221(4) Uani 1 1 d .
N1 N 0.45250(19) 0.34825(16) 0.55304(17) 0.0217(4) Uani 1 1 d .
C5 C 0.7526(2) 0.48817(19) 0.7071(2) 0.0216(4) Uani 1 1 d .
C1 C 0.5661(2) 0.37841(19) 0.6459(2) 0.0212(4) Uani 1 1 d .
C4 C 0.8060(2) 0.4422(2) 0.8170(2) 0.0241(5) Uani 1 1 d .
H4 H 0.8861 0.4627 0.8731 0.029 Uiso 1 1 calc R
C3 C 0.7355(2) 0.3653(2) 0.8392(2) 0.0264(5) Uani 1 1 d .
H3 H 0.7684 0.3348 0.9121 0.032 Uiso 1 1 calc R
C2 C 0.6168(2) 0.3323(2) 0.7554(2) 0.0263(5) Uani 1 1 d .
H2 H 0.5715 0.2800 0.7722 0.032 Uiso 1 1 calc R
C9 C 0.5966(3) 0.1543(2) 0.5591(3) 0.0338(6) Uani 1 1 d .
H9A H 0.6462 0.1992 0.5345 0.051 Uiso 1 1 calc GR
H9B H 0.5875 0.0859 0.5240 0.051 Uiso 1 1 calc GR
H9C H 0.6391 0.1471 0.6415 0.051 Uiso 1 1 calc GR
C7 C 0.3505(3) 0.1372(2) 0.5839(3) 0.0326(6) Uani 1 1 d .
H7A H 0.4073 0.1262 0.6640 0.049 Uiso 1 1 calc GR
H7B H 0.3243 0.0700 0.5461 0.049 Uiso 1 1 calc GR
H7C H 0.2766 0.1757 0.5773 0.049 Uiso 1 1 calc GR
C8 C 0.3429(3) 0.2034(2) 0.3548(2) 0.0298(5) Uani 1 1 d .
H8A H 0.2550 0.2214 0.3321 0.045 Uiso 1 1 calc GR
H8B H 0.3481 0.1322 0.3314 0.045 Uiso 1 1 calc GR
H8C H 0.3783 0.2510 0.3188 0.045 Uiso 1 1 calc GR
C10 C 1.0047(3) 0.6821(2) 0.8479(3) 0.0351(6) Uani 1 1 d .
H10A H 0.9405 0.7347 0.8355 0.053 Uiso 1 1 calc GR
H10B H 1.0852 0.7162 0.8672 0.053 Uiso 1 1 calc GR
H10C H 1.0123 0.6364 0.9099 0.053 Uiso 1 1 calc GR
C6 C 0.3164(3) 0.5482(2) 0.6010(2) 0.0313(6) Uani 1 1 d .
H6A H 0.3982 0.5683 0.6612 0.047 Uiso 1 1 calc GR
H6B H 0.2696 0.5093 0.6337 0.047 Uiso 1 1 calc GR
H6C H 0.2693 0.6106 0.5635 0.047 Uiso 1 1 calc GR
C11 C 0.9683(3) 0.6851(3) 0.5987(3) 0.0357(6) Uani 1 1 d .
H11A H 0.9427 0.6439 0.5296 0.054 Uiso 1 1 calc GR
H11B H 1.0548 0.7088 0.6240 0.054 Uiso 1 1 calc GR
H11C H 0.9128 0.7452 0.5833 0.054 Uiso 1 1 calc GR
C12 C 1.0685(3) 0.4873(3) 0.7462(3) 0.0388(7) Uani 1 1 d .
H12A H 1.0559 0.4407 0.7989 0.058 Uiso 1 1 calc GR
H12B H 1.1553 0.5120 0.7805 0.058 Uiso 1 1 calc GR
H12C H 1.0512 0.4500 0.6761 0.058 Uiso 1 1 calc GR

loop_
_atom_site_aniso_label
_atom_site_aniso_U_11
_atom_site_aniso_U_22
_atom_site_aniso_U_33
_atom_site_aniso_U_23
_atom_site_aniso_U_13
_atom_site_aniso_U_12
Si2 0.0196(3) 0.0272(4) 0.0201(3) 0.0004(2) 0.0040(3) -0.0023(2)
Si1 0.0229(3) 0.0233(3) 0.0197(3) 0.0002(2) 0.0077(3) -0.0004(2)
Al1 0.0196(3) 0.0230(4) 0.0133(3) 0.0003(2) 0.0040(3) -0.0012(2)
N2 0.0208(9) 0.0225(9) 0.0134(8) 0.0004(7) 0.0051(7) 0.0002(7)
N3 0.0207(9) 0.0255(9) 0.0153(9) 0.0023(7) 0.0036(7) -0.0024(7)
N1 0.0213(9) 0.0220(9) 0.0161(9) 0.0018(7) 0.0031(7) -0.0012(7)
C5 0.0195(10) 0.0245(11) 0.0186(10) -0.0012(8) 0.0066(8) -0.0012(8)
C1 0.0192(10) 0.0241(10) 0.0172(10) -0.0001(8) 0.0053(8) 0.0000(8)
C4 0.0197(10) 0.0307(12) 0.0166(10) 0.0031(8) 0.0031(8) -0.0010(8)
C3 0.0255(11) 0.0336(13) 0.0178(11) 0.0049(9) 0.0074(9) 0.0016(9)
C2 0.0241(11) 0.0313(12) 0.0188(11) 0.0053(9) 0.0052(9) -0.0004(9)
C9 0.0305(13) 0.0377(15) 0.0286(14) -0.0021(11) 0.0088(11) 0.0073(11)
C7 0.0389(14) 0.0273(12) 0.0357(15) 0.0010(11) 0.0203(12) -0.0056(11)
C8 0.0283(12) 0.0353(14) 0.0204(12) -0.0059(10) 0.0059(10) -0.0016(10)
C10 0.0317(14) 0.0377(15) 0.0247(13) -0.0025(11) 0.0024(11) -0.0059(11)
C6 0.0331(13) 0.0383(14) 0.0214(12) -0.0057(10) 0.0110(10) 0.0016(11)
C11 0.0324(14) 0.0410(15) 0.0321(15) 0.0073(12) 0.0128(12) -0.0053(12)
C12 0.0290(14) 0.0381(15) 0.0465(18) 0.0050(13) 0.0143(13) 0.0032(11)

loop_
_atom_type_symbol
_atom_type_description
_atom_type_scat_dispersion_real
_atom_type_scat_dispersion_imag
_atom_type_scat_source
C C 0.0033 0.0016 'International Tables Vol C Tables 4.2.6.8 and 6.1.1.4'
H H 0.0000 0.0000 'International Tables Vol C Tables 4.2.6.8 and 6.1.1.4'
Al Al 0.0645 0.0514 'International Tables Vol C Tables 4.2.6.8 and 6.1.1.4'
N N 0.0061 0.0033 'International Tables Vol C Tables 4.2.6.8 and 6.1.1.4'
Si Si 0.0817 0.0704 'International Tables Vol C Tables 4.2.6.8 and 6.1.1.4'

loop_
_geom_angle_atom_site_label_1
_geom_angle_atom_site_label_2
_geom_angle_atom_site_label_3
_geom_angle
_geom_angle_site_symmetry_1
_geom_angle_site_symmetry_3
N3 Si2 C10 111.90(13) . .
N3 Si2 C11 105.73(12) . .
N3 Si2 C12 110.72(13) . .
C11 Si2 C10 110.03(15) . .
C11 Si2 C12 109.68(15) . .
C12 Si2 C10 108.75(15) . .
N1 Si1 C9 109.08(12) . .
N1 Si1 C7 113.04(12) . .
N1 Si1 C8 108.78(12) . .
C7 Si1 C9 108.37(14) . .
C8 Si1 C9 108.39(13) . .
C8 Si1 C7 109.09(14) . .
N2 Al1 C5 35.81(8) 3_666 3_666
N3 Al1 N2 71.06(9) 3_666 3_666
N3 Al1 C5 35.37(8) 3_666 3_666
N3 Al1 C6 118.11(11) 3_666 .
N1 Al1 N2 115.95(10) . 3_666
N1 Al1 N3 117.99(10) . 3_666
N1 Al1 C5 126.10(10) . 3_666
N1 Al1 C6 114.25(11) . .
C6 Al1 N2 112.34(11) . 3_666
C6 Al1 C5 119.34(11) . 3_666
C5 N2 Al1 88.65(14) . 3_666
C1 N2 Al1 147.01(17) . 3_666
C1 N2 C5 122.6(2) . .
Si2 N3 Al1 138.62(13) . 3_666
C5 N3 Si2 125.92(16) . .
C5 N3 Al1 91.20(14) . 3_666
Si1 N1 Al1 129.88(11) . .
C1 N1 Si1 117.25(16) . .
C1 N1 Al1 112.87(16) . .
N2 C5 Al1 55.53(12) . 3_666
N2 C5 C4 119.8(2) . .
N3 C5 Al1 53.44(12) . 3_666
N3 C5 N2 108.7(2) . .
N3 C5 C4 131.4(2) . .
C4 C5 Al1 171.46(19) . 3_666
N2 C1 N1 116.3(2) . .
N2 C1 C2 118.6(2) . .
N1 C1 C2 125.1(2) . .
C5 C4 H4 121.2 . .
C3 C4 C5 117.6(2) . .
C3 C4 H4 121.2 . .
C4 C3 H3 119.1 . .
C4 C3 C2 121.9(2) . .
C2 C3 H3 119.1 . .
C1 C2 H2 120.3 . .
C3 C2 C1 119.5(2) . .
C3 C2 H2 120.3 . .
Si1 C9 H9A 109.5 . .
Si1 C9 H9B 109.5 . .
Si1 C9 H9C 109.5 . .
H9A C9 H9B 109.5 . .
H9A C9 H9C 109.5 . .
H9B C9 H9C 109.5 . .
Si1 C7 H7A 109.5 . .
Si1 C7 H7B 109.5 . .
Si1 C7 H7C 109.5 . .
H7A C7 H7B 109.5 . .
H7A C7 H7C 109.5 . .
H7B C7 H7C 109.5 . .
Si1 C8 H8A 109.5 . .
Si1 C8 H8B 109.5 . .
Si1 C8 H8C 109.5 . .
H8A C8 H8B 109.5 . .
H8A C8 H8C 109.5 . .
H8B C8 H8C 109.5 . .
Si2 C10 H10A 109.5 . .
Si2 C10 H10B 109.5 . .
Si2 C10 H10C 109.5 . .
H10A C10 H10B 109.5 . .
H10A C10 H10C 109.5 . .
H10B C10 H10C 109.5 . .
Al1 C6 H6A 109.5 . .
Al1 C6 H6B 109.5 . .
Al1 C6 H6C 109.5 . .
H6A C6 H6B 109.5 . .
H6A C6 H6C 109.5 . .
H6B C6 H6C 109.5 . .
Si2 C11 H11A 109.5 . .
Si2 C11 H11B 109.5 . .
Si2 C11 H11C 109.5 . .
H11A C11 H11B 109.5 . .
H11A C11 H11C 109.5 . .
H11B C11 H11C 109.5 . .
Si2 C12 H12A 109.5 . .
Si2 C12 H12B 109.5 . .
Si2 C12 H12C 109.5 . .
H12A C12 H12B 109.5 . .
H12A C12 H12C 109.5 . .
H12B C12 H12C 109.5 . .

loop_
_geom_bond_atom_site_label_1
_geom_bond_atom_site_label_2
_geom_bond_distance
_geom_bond_site_symmetry_2
Si2 N3 1.730(2) .
Si2 C10 1.869(3) .
Si2 C11 1.862(3) .
Si2 C12 1.864(3) .
Si1 N1 1.752(2) .
Si1 C9 1.873(3) .
Si1 C7 1.867(3) .
Si1 C8 1.865(3) .
Al1 N2 1.951(2) 3_666
Al1 N3 1.900(2) 3_666
Al1 N1 1.851(2) .
Al1 C5 2.365(3) 3_666
Al1 C6 1.944(3) .
N2 Al1 1.950(2) 3_666
N2 C5 1.384(3) .
N2 C1 1.352(3) .
N3 Al1 1.900(2) 3_666
N3 C5 1.369(3) .
N1 C1 1.390(3) .
C5 Al1 2.365(3) 3_666
C5 C4 1.399(3) .
C1 C2 1.397(3) .
C4 H4 0.9300 .
C4 C3 1.382(4) .
C3 H3 0.9300 .
C3 C2 1.392(4) .
C2 H2 0.9300 .
C9 H9A 0.9600 .
C9 H9B 0.9600 .
C9 H9C 0.9600 .
C7 H7A 0.9600 .
C7 H7B 0.9600 .
C7 H7C 0.9600 .
C8 H8A 0.9600 .
C8 H8B 0.9600 .
C8 H8C 0.9600 .
C10 H10A 0.9600 .
C10 H10B 0.9600 .
C10 H10C 0.9600 .
C6 H6A 0.9600 .
C6 H6B 0.9600 .
C6 H6C 0.9600 .
C11 H11A 0.9600 .
C11 H11B 0.9600 .
C11 H11C 0.9600 .
C12 H12A 0.9600 .
C12 H12B 0.9600 .
C12 H12C 0.9600 .
